data_7033930
loop_
_publ_author_name
'Miyamoto, Yasuhiro'
'Takamizawa, Satoshi'

_publ_section_title
;
 Deformation twinning of ferrocene crystals assisted by the rotational
 mobility of cyclopentadienyl rings.
;
_journal_issue 12
_journal_name_full 'Dalton transactions (Cambridge, England : 2003)'
_journal_page_first 5688
_journal_page_last 5691
_journal_paper_doi 10.1039/c4dt03922j
_journal_volume 44
_journal_year 2015
_chemical_formula_sum 'C10 H10 Fe'
_chemical_formula_weight 186.03
_chemical_name_systematic
; 
 ? 
;
_space_group_IT_number 14
_symmetry_cell_setting monoclinic
_symmetry_space_group_name_Hall '-P 2yn'
_symmetry_space_group_name_H-M 'P 1 21/n 1'
_atom_sites_solution_hydrogens geom
_atom_sites_solution_primary direct
_atom_sites_solution_secondary difmap
_audit_creation_method SHELXL-97
_audit_update_record
;
2015-01-31 deposited with the CCDC.
2015-02-09 downloaded from the CCDC.
;
_cell_angle_alpha 90.00
_cell_angle_beta 93.165(5)
_cell_angle_gamma 90.00
_cell_formula_units_Z 2
_cell_length_a 5.9252(13)
_cell_length_b 7.6035(16)
_cell_length_c 9.0354(19)
_cell_measurement_reflns_used 1402
_cell_measurement_temperature 298(2)
_cell_measurement_theta_max 27.61
_cell_measurement_theta_min 3.50
_cell_volume 406.44(15)
_computing_cell_refinement 'Bruker SMART'
_computing_data_collection 'Bruker SMART'
_computing_data_reduction 'Bruker SAINT'
_computing_molecular_graphics 'Bruker SHELXTL'
_computing_publication_material 'Bruker SHELXTL'
_computing_structure_refinement 'SHELXL-97 (Sheldrick, 1997)'
_computing_structure_solution 'SHELXS-97 (Sheldrick, 1990)'
_diffrn_ambient_temperature 298(2)
_diffrn_detector_area_resol_mean 8.366
_diffrn_measured_fraction_theta_full 0.998
_diffrn_measured_fraction_theta_max 0.998
_diffrn_measurement_device_type 'CCD area detector'
_diffrn_measurement_method 'phi and omega scans'
_diffrn_radiation_monochromator graphite
_diffrn_radiation_source 'fine-focus sealed tube'
_diffrn_radiation_type MoK\a
_diffrn_radiation_wavelength 0.71073
_diffrn_reflns_av_R_equivalents 0.0208
_diffrn_reflns_limit_h_max 7
_diffrn_reflns_limit_h_min -7
_diffrn_reflns_limit_k_max 9
_diffrn_reflns_limit_k_min -10
_diffrn_reflns_limit_l_max 7
_diffrn_reflns_limit_l_min -12
_diffrn_reflns_number 2895
_diffrn_reflns_theta_full 28.35
_diffrn_reflns_theta_max 28.35
_diffrn_reflns_theta_min 3.50
_exptl_absorpt_coefficient_mu 1.777
_exptl_absorpt_correction_T_max 0.6268
_exptl_absorpt_correction_T_min 0.5441
_exptl_absorpt_correction_type empirical
_exptl_absorpt_process_details
;
SADABS; sheldrick, 1996
;
_exptl_crystal_colour yellow
_exptl_crystal_density_diffrn 1.520
_exptl_crystal_density_method 'not measured'
_exptl_crystal_description block
_exptl_crystal_F_000 192
_exptl_crystal_size_max 0.39
_exptl_crystal_size_mid 0.34
_exptl_crystal_size_min 0.29
_refine_diff_density_max 0.184
_refine_diff_density_min -0.384
_refine_diff_density_rms 0.074
_refine_ls_extinction_method none
_refine_ls_goodness_of_fit_ref 1.030
_refine_ls_hydrogen_treatment constr
_refine_ls_matrix_type full
_refine_ls_number_parameters 98
_refine_ls_number_reflns 1003
_refine_ls_number_restraints 120
_refine_ls_restrained_S_all 1.070
_refine_ls_R_factor_all 0.0411
_refine_ls_R_factor_gt 0.0285
_refine_ls_shift/su_max 0.000
_refine_ls_shift/su_mean 0.000
_refine_ls_structure_factor_coef Fsqd
_refine_ls_weighting_details 'calc w=1/[\s^2^(Fo^2^)+(0.0412P)^2^+0.0404P] where P=(Fo^2^+2Fc^2^)/3'
_refine_ls_weighting_scheme calc
_refine_ls_wR_factor_gt 0.0689
_refine_ls_wR_factor_ref 0.0754
_reflns_number_gt 761
_reflns_number_total 1003
_reflns_threshold_expression >2sigma(I)
_cod_data_source_file c4dt03922j2.cif
_cod_data_source_block ferrocene
_cod_depositor_comments
;
The following automatic conversions were performed:

'_symmetry_cell_setting' value 'Monoclinic' changed to 'monoclinic'
according to
/usr/data/users/saulius/crontab/automatic-downloads/rss-feeds/RSC/lib/dictionaries/cif_core.dic
dictionary named 'cif_core.dic' version 2.4.2 from 2011-04-26.

Automatic conversion script
Id: cif_fix_values 3008 2015-01-20 13:52:24Z robertas 

 Adding full bibliography for 7033930--7033937.cif.
;
_cod_original_sg_symbol_H-M P2(1)/n
_cod_database_code 7033930
_diffrn_reflns_av_uneti/neti' 0.0249

loop_
_symmetry_equiv_pos_as_xyz
'x, y, z'
'-x+1/2, y+1/2, -z+1/2'
'-x, -y, -z'
'x-1/2, -y-1/2, z-1/2'

loop_
_atom_site_label
_atom_site_type_symbol
_atom_site_fract_x
_atom_site_fract_y
_atom_site_fract_z
_atom_site_U_iso_or_equiv
_atom_site_adp_type
_atom_site_occupancy
_atom_site_symmetry_multiplicity
_atom_site_calc_flag
_atom_site_refinement_flags
_atom_site_disorder_assembly
_atom_site_disorder_group
C1 C -0.087(3) 0.3643(16) 0.6807(12) 0.057(2) Uani 0.309(7) 1 d PU A 1
H1 H -0.2122 0.3833 0.7364 0.069 Uiso 0.309(7) 1 calc PR A 1
C2 C 0.117(3) 0.447(2) 0.7060(16) 0.060(2) Uani 0.309(7) 1 d PU A 1
H2 H 0.1510 0.5309 0.7787 0.072 Uiso 0.309(7) 1 calc PR A 1
C3 C 0.2593(19) 0.3861(18) 0.6086(18) 0.064(2) Uani 0.309(7) 1 d PU A 1
H3 H 0.4081 0.4222 0.6009 0.076 Uiso 0.309(7) 1 calc PR A 1
C4 C 0.153(3) 0.2652(17) 0.5241(13) 0.059(2) Uani 0.309(7) 1 d PU A 1
H4 H 0.2202 0.2002 0.4515 0.071 Uiso 0.309(7) 1 calc PR A 1
C5 C -0.085(2) 0.2471(13) 0.5597(12) 0.055(2) Uani 0.309(7) 1 d PU A 1
H5 H -0.1997 0.1786 0.5155 0.066 Uiso 0.309(7) 1 calc PR A 1
C6 C 0.0503(11) 0.2372(6) 0.5191(6) 0.0607(14) Uani 0.691(7) 1 d PU A 2
H6 H 0.0113 0.1549 0.4460 0.073 Uiso 0.691(7) 1 calc PR A 2
C7 C -0.0904(9) 0.2990(8) 0.6313(8) 0.0721(17) Uani 0.691(7) 1 d PU A 2
H7 H -0.2377 0.2626 0.6446 0.087 Uiso 0.691(7) 1 calc PR A 2
C10 C 0.2593(8) 0.3245(6) 0.5401(5) 0.0501(10) Uani 0.691(7) 1 d PU A 2
H10 H 0.3839 0.3088 0.4833 0.060 Uiso 0.691(7) 1 calc PR A 2
C8 C 0.0318(12) 0.4250(9) 0.7191(7) 0.0659(16) Uani 0.691(7) 1 d PU A 2
H8 H -0.0205 0.4864 0.7994 0.079 Uiso 0.691(7) 1 calc PR A 2
C9 C 0.2476(11) 0.4397(7) 0.6618(5) 0.0559(12) Uani 0.691(7) 1 d PU A 2
H9 H 0.3631 0.5132 0.6983 0.067 Uiso 0.691(7) 1 calc PR A 2
Fe1 Fe 0.0000 0.5000 0.5000 0.04533(17) Uani 1 2 d S . .

loop_
_atom_site_aniso_label
_atom_site_aniso_U_11
_atom_site_aniso_U_22
_atom_site_aniso_U_33
_atom_site_aniso_U_23
_atom_site_aniso_U_13
_atom_site_aniso_U_12
C1 0.068(4) 0.059(5) 0.044(4) 0.014(4) -0.001(4) 0.000(4)
C2 0.066(5) 0.060(4) 0.054(4) 0.008(4) -0.015(4) -0.001(5)
C3 0.055(4) 0.065(5) 0.069(5) 0.014(4) -0.013(5) 0.006(4)
C4 0.062(5) 0.048(4) 0.066(4) -0.002(4) -0.004(5) 0.013(4)
C5 0.066(4) 0.039(3) 0.057(4) 0.012(3) -0.014(4) -0.009(4)
C6 0.064(3) 0.0352(16) 0.079(3) 0.0084(14) -0.032(3) -0.008(2)
C7 0.070(2) 0.062(4) 0.083(4) 0.033(3) -0.008(4) -0.015(3)
C10 0.053(2) 0.044(2) 0.052(2) -0.0004(16) -0.0080(18) 0.0074(16)
C8 0.078(4) 0.070(3) 0.052(2) 0.0185(19) 0.012(3) 0.009(3)
C9 0.068(3) 0.052(2) 0.046(2) -0.0010(16) -0.017(2) 0.000(2)
Fe1 0.0520(3) 0.0379(2) 0.0455(2) 0.00717(14) -0.00216(16) 0.00151(15)

loop_
_atom_type_symbol
_atom_type_description
_atom_type_scat_dispersion_real
_atom_type_scat_dispersion_imag
_atom_type_scat_source
C C 0.0033 0.0016 'International Tables Vol C Tables 4.2.6.8 and 6.1.1.4'
H H 0.0000 0.0000 'International Tables Vol C Tables 4.2.6.8 and 6.1.1.4'
Fe Fe 0.3463 0.8444 'International Tables Vol C Tables 4.2.6.8 and 6.1.1.4'

loop_
_geom_angle_atom_site_label_1
_geom_angle_atom_site_label_2
_geom_angle_atom_site_label_3
_geom_angle
_geom_angle_site_symmetry_1
_geom_angle_site_symmetry_3
C2 C1 C5 111.8(15) . .
C2 C1 Fe1 68.8(7) . .
C5 C1 Fe1 71.5(7) . .
C3 C2 C1 108.3(12) . .
C3 C2 Fe1 69.7(7) . .
C1 C2 Fe1 71.2(7) . .
C4 C3 C2 108.7(11) . .
C4 C3 Fe1 71.7(7) . .
C2 C3 Fe1 71.0(7) . .
C3 C4 C5 111.7(9) . .
C3 C4 Fe1 69.2(6) . .
C5 C4 Fe1 71.1(6) . .
C1 C5 C4 99.3(12) . .
C1 C5 Fe1 68.1(7) . .
C4 C5 Fe1 66.8(6) . .
C10 C6 C7 107.0(4) . .
C10 C6 Fe1 70.8(2) . .
C7 C6 Fe1 69.3(2) . .
C8 C7 C6 108.7(4) . .
C8 C7 Fe1 71.0(3) . .
C6 C7 Fe1 69.4(3) . .
C6 C10 C9 108.5(5) . .
C6 C10 Fe1 68.8(2) . .
C9 C10 Fe1 70.4(3) . .
C9 C8 C7 107.1(5) . .
C9 C8 Fe1 70.2(3) . .
C7 C8 Fe1 68.4(3) . .
C8 C9 C10 108.8(6) . .
C8 C9 Fe1 69.8(3) . .
C10 C9 Fe1 69.5(2) . .
C3 Fe1 C3 180.000(2) . 3_566
C3 Fe1 C2 39.3(5) . .
C3 Fe1 C2 140.7(5) 3_566 .
C3 Fe1 C2 140.7(5) . 3_566
C3 Fe1 C2 39.3(5) 3_566 3_566
C2 Fe1 C2 180.000(2) . 3_566
C3 Fe1 C4 39.1(4) . .
C3 Fe1 C4 140.9(4) 3_566 .
C2 Fe1 C4 65.6(6) . .
C2 Fe1 C4 114.4(6) 3_566 .
C3 Fe1 C4 140.9(4) . 3_566
C3 Fe1 C4 39.1(4) 3_566 3_566
C2 Fe1 C4 114.4(6) . 3_566
C2 Fe1 C4 65.6(6) 3_566 3_566
C4 Fe1 C4 180.000(4) . 3_566
C3 Fe1 C1 66.5(6) . .
C3 Fe1 C1 113.5(6) 3_566 .
C2 Fe1 C1 40.0(5) . .
C2 Fe1 C1 140.0(5) 3_566 .
C4 Fe1 C1 65.9(5) . .
C4 Fe1 C1 114.1(5) 3_566 .
C3 Fe1 C1 113.5(6) . 3_566
C3 Fe1 C1 66.5(6) 3_566 3_566
C2 Fe1 C1 140.0(5) . 3_566
C2 Fe1 C1 40.0(5) 3_566 3_566
C4 Fe1 C1 114.1(5) . 3_566
C4 Fe1 C1 65.9(5) 3_566 3_566
C1 Fe1 C1 180.000(2) . 3_566
C3 Fe1 C7 66.5(4) . .
C3 Fe1 C7 113.5(4) 3_566 .
C2 Fe1 C7 52.4(4) . .
C2 Fe1 C7 127.6(4) 3_566 .
C4 Fe1 C7 52.9(4) . .
C4 Fe1 C7 127.1(4) 3_566 .
C1 Fe1 C7 19.0(3) . .
C1 Fe1 C7 161.0(3) 3_566 .
C3 Fe1 C7 113.5(4) . 3_566
C3 Fe1 C7 66.5(4) 3_566 3_566
C2 Fe1 C7 127.6(4) . 3_566
C2 Fe1 C7 52.4(4) 3_566 3_566
C4 Fe1 C7 127.1(4) . 3_566
C4 Fe1 C7 52.9(4) 3_566 3_566
C1 Fe1 C7 161.0(3) . 3_566
C1 Fe1 C7 19.0(3) 3_566 3_566
C7 Fe1 C7 180.000(1) . 3_566
C3 Fe1 C6 54.5(4) . .
C3 Fe1 C6 125.5(4) 3_566 .
C2 Fe1 C6 71.2(5) . .
C2 Fe1 C6 108.8(5) 3_566 .
C4 Fe1 C6 18.3(4) . .
C4 Fe1 C6 161.7(4) 3_566 .
C1 Fe1 C6 58.1(3) . .
C1 Fe1 C6 121.9(3) 3_566 .
C7 Fe1 C6 41.3(2) . .
C7 Fe1 C6 138.7(2) 3_566 .
C3 Fe1 C6 125.5(4) . 3_566
C3 Fe1 C6 54.5(4) 3_566 3_566
C2 Fe1 C6 108.8(5) . 3_566
C2 Fe1 C6 71.2(5) 3_566 3_566
C4 Fe1 C6 161.7(4) . 3_566
C4 Fe1 C6 18.3(4) 3_566 3_566
C1 Fe1 C6 121.9(3) . 3_566
C1 Fe1 C6 58.1(3) 3_566 3_566
C7 Fe1 C6 138.7(2) . 3_566
C7 Fe1 C6 41.3(2) 3_566 3_566
C6 Fe1 C6 180.000(1) . 3_566

loop_
_geom_bond_atom_site_label_1
_geom_bond_atom_site_label_2
_geom_bond_distance
_geom_bond_site_symmetry_2
C1 C2 1.372(18) .
C1 C5 1.411(13) .
C1 Fe1 2.022(11) .
C2 C3 1.333(19) .
C2 Fe1 1.992(13) .
C3 C4 1.332(14) .
C3 Fe1 1.976(10) .
C4 C5 1.466(17) .
C4 Fe1 2.007(10) .
C5 Fe1 2.066(10) .
C6 C10 1.408(5) .
C6 C7 1.427(7) .
C6 Fe1 2.026(4) .
C7 C8 1.417(8) .
C7 Fe1 2.025(4) .
C10 C9 1.411(5) .
C10 Fe1 2.052(4) .
C8 C9 1.410(8) .
C8 Fe1 2.059(6) .
C9 Fe1 2.065(5) .
Fe1 C3 1.976(10) 3_566
Fe1 C2 1.992(13) 3_566
Fe1 C4 2.007(10) 3_566
Fe1 C1 2.022(11) 3_566
Fe1 C7 2.025(4) 3_566
Fe1 C6 2.026(4) 3_566
